data_4086966
loop_
_publ_author_name
'Romero, Nuria'
'Dufrois, Quentin'
'Vendier, Laure'
'Dinoi, Chiara'
'Etienne, Michel'

_publ_section_title
;
 Highly Fluorinated Tris(indazolyl)borate Hydrocarbyl Complexes of Calcium
 and Magnesium: Synthesis and Structural Studies
;
_journal_issue 3
_journal_name_full Organometallics
_journal_page_first 564
_journal_paper_doi 10.1021/acs.organomet.6b00783
_journal_volume 36
_journal_year 2017
_chemical_compound_source 'synthesis as described'
_chemical_formula_moiety 'C43 H30 B F12 Mg N7 Si2'
_chemical_formula_sum 'C43 H30 B F12 Mg N7 Si2'
_chemical_formula_weight 964.04
_chemical_name_systematic
;
 ?
;
_space_group_IT_number 14
_symmetry_cell_setting monoclinic
_symmetry_Int_Tables_number 14
_symmetry_space_group_name_Hall '-P 2ybc'
_symmetry_space_group_name_H-M 'P 1 21/c 1'
_atom_sites_solution_hydrogens geom
_atom_sites_solution_primary direct
_atom_sites_solution_secondary difmap
_audit_creation_date 2015-12-18T10:20:39-00:00
_audit_creation_method 'WinGX routine CIF_UPDATE'
_cell_angle_alpha 90
_cell_angle_beta 99.717(4)
_cell_angle_gamma 90
_cell_formula_units_Z 8
_cell_length_a 18.077(2)
_cell_length_b 23.259(3)
_cell_length_c 20.616(3)
_cell_measurement_reflns_used 9352
_cell_measurement_temperature 100(2)
_cell_measurement_theta_max 30.92
_cell_measurement_theta_min 2.62
_cell_measurement_wavelength 0.71073
_cell_volume 8543.7(19)
_computing_cell_refinement 'Bruker SAINT'
_computing_data_collection 'Bruker APEX2'
_computing_data_reduction 'Bruker SAINT'
_computing_molecular_graphics 'Ortep-3 for Windows (Farrugia, 1997)'
_computing_publication_material 'WinGX publication routines (Farrugia, 1999)'
_computing_structure_refinement 'SHELXL-97 (Sheldrick, 1997)'
_computing_structure_solution 'SHELXS-97 (Sheldrick 2008)'
_diffrn_ambient_temperature 100(2)
_diffrn_measured_fraction_theta_full 0.721
_diffrn_measured_fraction_theta_max 0.713
_diffrn_measurement_device_type 'Bruker Kappa APEX II'
_diffrn_measurement_method \w-\f
_diffrn_radiation_monochromator graphite
_diffrn_radiation_source micro-source
_diffrn_radiation_type MoK\a
_diffrn_radiation_wavelength 0.71073
_diffrn_reflns_av_R_equivalents 0.0324
_diffrn_reflns_av_unetI/netI 0.0137
_diffrn_reflns_limit_h_max 11
_diffrn_reflns_limit_h_min -11
_diffrn_reflns_limit_k_max 28
_diffrn_reflns_limit_k_min -28
_diffrn_reflns_limit_l_max 24
_diffrn_reflns_limit_l_min -24
_diffrn_reflns_number 135725
_diffrn_reflns_theta_full 25
_diffrn_reflns_theta_max 25.35
_diffrn_reflns_theta_min 2.31
_diffrn_standards_decay_% 0
_diffrn_standards_interval_count 0
_diffrn_standards_interval_time 0
_diffrn_standards_number 0
_exptl_absorpt_coefficient_mu 0.193
_exptl_absorpt_correction_T_max 0.986
_exptl_absorpt_correction_T_min 0.907
_exptl_absorpt_correction_type multi-scan
_exptl_absorpt_process_details
;
        [c.f. r.h. blessing, acta cryst. (1995), a51, 33-38]
;
_exptl_crystal_colour colourless
_exptl_crystal_density_diffrn 1.499
_exptl_crystal_density_method 'not measured'
_exptl_crystal_description block
_exptl_crystal_F_000 3920
_exptl_crystal_size_max 0.2
_exptl_crystal_size_mid 0.15
_exptl_crystal_size_min 0.08
_refine_diff_density_max 0.38
_refine_diff_density_min -0.307
_refine_diff_density_rms 0.047
_refine_ls_extinction_method none
_refine_ls_goodness_of_fit_ref 1.055
_refine_ls_hydrogen_treatment mixed
_refine_ls_matrix_type full
_refine_ls_number_parameters 1213
_refine_ls_number_reflns 11149
_refine_ls_number_restraints 36
_refine_ls_restrained_S_all 1.06
_refine_ls_R_factor_all 0.0374
_refine_ls_R_factor_gt 0.031
_refine_ls_shift/su_max 0.001
_refine_ls_shift/su_mean 0
_refine_ls_structure_factor_coef Fsqd
_refine_ls_weighting_details 'calc w=1/[\s^2^(Fo^2^)+(0.0475P)^2^+7.4129P] where P=(Fo^2^+2Fc^2^)/3'
_refine_ls_weighting_scheme calc
_refine_ls_wR_factor_gt 0.0851
_refine_ls_wR_factor_ref 0.0914
_reflns_number_gt 9794
_reflns_number_total 11149
_reflns_threshold_expression >2sigma(I)
_cod_data_source_file om6b00783_si_002.cif
_cod_data_source_block QD2103Mgamido
_cod_depositor_comments 'Adding full bibliography for 4086965--4086967.cif.'
_cod_original_cell_volume 8544(2)
_cod_database_code 4086966

loop_
_symmetry_equiv_pos_as_xyz
'x, y, z'
'-x, y+1/2, -z+1/2'
'-x, -y, -z'
'x, -y-1/2, z-1/2'

loop_
_atom_site_label
_atom_site_type_symbol
_atom_site_fract_x
_atom_site_fract_y
_atom_site_fract_z
_atom_site_U_iso_or_equiv
_atom_site_adp_type
_atom_site_occupancy
_atom_site_symmetry_multiplicity
_atom_site_calc_flag
_atom_site_refinement_flags
C1 C 0.43072(18) 0.12058(11) 0.37820(13) 0.0372(8) Uani 1 1 d .
H1A H 0.4016 0.0928 0.3485 0.056 Uiso 1 1 calc R
H1B H 0.4086 0.1243 0.4183 0.056 Uiso 1 1 calc R
H1C H 0.4827 0.1071 0.3898 0.056 Uiso 1 1 calc R
C1B C 0.07361(17) 0.68218(10) 0.34726(10) 0.0287(7) Uani 1 1 d .
H1B1 H 0.0251 0.6913 0.36 0.043 Uiso 1 1 calc R
H1B2 H 0.1136 0.7027 0.3761 0.043 Uiso 1 1 calc R
H1B3 H 0.0826 0.6407 0.3514 0.043 Uiso 1 1 calc R
C2 C 0.32934(17) 0.21454(11) 0.31651(13) 0.0351(8) Uani 1 1 d .
H2A H 0.326 0.2525 0.2955 0.053 Uiso 1 1 calc R
H2B H 0.308 0.2164 0.3571 0.053 Uiso 1 1 calc R
H2C H 0.3013 0.1865 0.2865 0.053 Uiso 1 1 calc R
C2B C 0.16553(17) 0.68481(10) 0.23847(13) 0.0302(7) Uani 1 1 d .
H2B1 H 0.1718 0.643 0.241 0.045 Uiso 1 1 calc R
H2B2 H 0.2057 0.7032 0.2693 0.045 Uiso 1 1 calc R
H2B3 H 0.1677 0.6978 0.1936 0.045 Uiso 1 1 calc R
C3 C 0.42208(18) 0.21650(11) 0.13296(11) 0.0349(8) Uani 1 1 d .
H3A H 0.3747 0.2333 0.1408 0.052 Uiso 1 1 calc R
H3B H 0.4141 0.197 0.0902 0.052 Uiso 1 1 calc R
H3C H 0.4595 0.247 0.133 0.052 Uiso 1 1 calc R
C3B C 0.02923(17) 0.76740(9) 0.11391(11) 0.0251(7) Uani 1 1 d .
H3B1 H 0.0073 0.7969 0.1388 0.038 Uiso 1 1 calc R
H3B2 H 0.019 0.7769 0.0669 0.038 Uiso 1 1 calc R
H3B3 H 0.0836 0.7659 0.1289 0.038 Uiso 1 1 calc R
C4 C 0.38610(18) 0.10426(11) 0.19677(13) 0.0389(8) Uani 1 1 d .
H4A H 0.4063 0.0743 0.2283 0.058 Uiso 1 1 calc R
H4B H 0.3758 0.0878 0.1524 0.058 Uiso 1 1 calc R
H4C H 0.3395 0.1195 0.2084 0.058 Uiso 1 1 calc R
C4B C -0.11350(16) 0.70049(9) 0.08723(11) 0.0272(7) Uani 1 1 d .
H4B1 H -0.1432 0.672 0.1067 0.041 Uiso 1 1 calc R
H4B2 H -0.1174 0.6929 0.04 0.041 Uiso 1 1 calc R
H4B3 H -0.1326 0.7391 0.0938 0.041 Uiso 1 1 calc R
C9 C 0.51845(15) 0.36567(8) 0.35335(9) 0.0138(6) Uani 1 1 d .
C9B C 0.03334(15) 0.52379(8) 0.33060(9) 0.0143(7) Uani 1 1 d .
C10 C 0.55389(15) 0.40863(8) 0.39743(9) 0.0156(6) Uani 1 1 d .
C10B C 0.02403(17) 0.48655(8) 0.38361(9) 0.0140(7) Uani 1 1 d .
C11 C 0.62640(15) 0.38755(8) 0.41970(9) 0.0147(6) Uani 1 1 d .
C11B C -0.04867(17) 0.49750(8) 0.39571(9) 0.0147(7) Uani 1 1 d .
C12 C 0.67688(15) 0.41764(9) 0.46752(9) 0.0157(6) Uani 1 1 d .
C12B C -0.07787(18) 0.46709(8) 0.44483(9) 0.0149(7) Uani 1 1 d .
C13 C 0.65446(15) 0.46980(9) 0.48777(9) 0.0190(7) Uani 1 1 d .
C13B C -0.03472(19) 0.42483(9) 0.47772(9) 0.0205(8) Uani 1 1 d .
C14 C 0.58514(16) 0.49385(9) 0.46118(10) 0.0200(7) Uani 1 1 d .
C14B C 0.03662(19) 0.41222(8) 0.46429(10) 0.0211(8) Uani 1 1 d .
C15 C 0.53471(15) 0.46388(9) 0.41728(10) 0.0184(6) Uani 1 1 d .
C15B C 0.06670(19) 0.44236(9) 0.41885(10) 0.0172(7) Uani 1 1 d .
C16 C 0.44207(16) 0.36548(8) 0.31502(10) 0.0160(7) Uani 1 1 d .
C16B C 0.09550(17) 0.52676(8) 0.29323(10) 0.0192(5) Uani 1 1 d U
C17 C 0.42982(16) 0.34919(9) 0.24887(10) 0.0198(7) Uani 1 1 d .
H17 H 0.4707 0.3367 0.229 0.024 Uiso 1 1 calc R
C17B C 0.07945(18) 0.52556(9) 0.22467(11) 0.0229(8) Uani 1 1 d .
H17B H 0.0286 0.5256 0.2032 0.027 Uiso 1 1 calc R
C18 C 0.35842(17) 0.35119(9) 0.21231(11) 0.0247(7) Uani 1 1 d .
H18 H 0.3505 0.3405 0.1672 0.03 Uiso 1 1 calc R
C18B C 0.1361(2) 0.52430(10) 0.18758(13) 0.0303(8) Uani 1 1 d .
H18B H 0.1242 0.5238 0.1409 0.036 Uiso 1 1 calc R
C19 C 0.29832(19) 0.36876(10) 0.24111(13) 0.0304(8) Uani 1 1 d .
H19 H 0.2494 0.3703 0.2157 0.036 Uiso 1 1 calc R
C19B C 0.2101(2) 0.52377(10) 0.21824(15) 0.0373(9) Uani 1 1 d .
H19B H 0.2493 0.522 0.1928 0.045 Uiso 1 1 calc R
C20 C 0.30963(18) 0.38414(10) 0.30701(13) 0.0286(7) Uani 1 1 d .
H20 H 0.2684 0.3959 0.3269 0.034 Uiso 1 1 calc R
C20B C 0.2269(2) 0.52581(11) 0.28611(15) 0.0356(8) Uani 1 1 d .
H20B H 0.2779 0.526 0.3072 0.043 Uiso 1 1 calc R
C21 C 0.38116(17) 0.38237(9) 0.34373(11) 0.0219(7) Uani 1 1 d .
H21 H 0.3887 0.3928 0.3889 0.026 Uiso 1 1 calc R
C21B C 0.17029(18) 0.52751(9) 0.32388(12) 0.0264(8) Uani 1 1 d .
H21B H 0.1825 0.5292 0.3705 0.032 Uiso 1 1 calc R
C22 C 0.68279(15) 0.15107(8) 0.39016(9) 0.0166(6) Uani 1 1 d .
C22B C -0.14890(14) 0.71536(8) 0.33100(9) 0.0142(6) Uani 1 1 d .
C23 C 0.75282(15) 0.15468(9) 0.43276(9) 0.0160(6) Uani 1 1 d .
C23B C -0.18974(14) 0.71201(9) 0.38387(9) 0.0148(6) Uani 1 1 d .
C24 C 0.76784(14) 0.21419(9) 0.43952(9) 0.0148(6) Uani 1 1 d .
C24B C -0.20105(14) 0.65293(9) 0.39281(9) 0.0155(6) Uani 1 1 d .
C25 C 0.83440(15) 0.23367(9) 0.47832(9) 0.0185(6) Uani 1 1 d .
C25B C -0.23967(15) 0.63414(9) 0.44247(10) 0.0197(6) Uani 1 1 d .
C26 C 0.88519(15) 0.19361(10) 0.50543(9) 0.0196(6) Uani 1 1 d .
C26B C -0.26556(16) 0.67442(10) 0.48090(10) 0.0238(7) Uani 1 1 d .
C27 C 0.87194(16) 0.13433(10) 0.49650(10) 0.0213(7) Uani 1 1 d .
C27B C -0.25627(16) 0.73366(10) 0.47105(10) 0.0243(7) Uani 1 1 d .
C28 C 0.80706(16) 0.11500(9) 0.46148(10) 0.0205(7) Uani 1 1 d .
C28B C -0.21979(15) 0.75226(9) 0.42294(10) 0.0202(6) Uani 1 1 d .
C29 C 0.64139(15) 0.09838(9) 0.36563(10) 0.0190(6) Uani 1 1 d .
C29B C -0.12336(15) 0.76759(8) 0.30024(10) 0.0169(5) Uani 1 1 d U
C30 C 0.61596(16) 0.09082(9) 0.29897(11) 0.0240(7) Uani 1 1 d .
H30 H 0.6231 0.1203 0.2688 0.029 Uiso 1 1 calc R
C30B C -0.14061(15) 0.77533(8) 0.23267(10) 0.0166(6) Uani 1 1 d .
H30B H -0.167 0.7462 0.2058 0.02 Uiso 1 1 calc R
C31 C 0.57996(17) 0.04006(10) 0.27623(13) 0.0336(8) Uani 1 1 d .
H31 H 0.5621 0.0351 0.2305 0.04 Uiso 1 1 calc R
C31B C -0.11945(15) 0.82553(9) 0.20418(10) 0.0214(7) Uani 1 1 d .
H31B H -0.1316 0.8308 0.1579 0.026 Uiso 1 1 calc R
C32 C 0.57018(18) -0.00297(10) 0.31979(15) 0.0408(9) Uani 1 1 d .
H32 H 0.5462 -0.0378 0.304 0.049 Uiso 1 1 calc R
C32B C -0.08060(16) 0.86800(9) 0.24329(11) 0.0243(7) Uani 1 1 d .
H32B H -0.0664 0.9024 0.2238 0.029 Uiso 1 1 calc R
C33 C 0.59496(18) 0.00433(10) 0.38609(15) 0.0403(8) Uani 1 1 d .
H33 H 0.5876 -0.0254 0.416 0.048 Uiso 1 1 calc R
C33B C -0.06263(16) 0.86011(9) 0.31063(11) 0.0234(7) Uani 1 1 d .
H33B H -0.0353 0.8889 0.3373 0.028 Uiso 1 1 calc R
C34 C 0.63050(17) 0.05468(10) 0.40939(12) 0.0306(7) Uani 1 1 d .
H34 H 0.6475 0.0595 0.4552 0.037 Uiso 1 1 calc R
C34B C -0.08425(15) 0.81047(9) 0.33942(10) 0.0196(6) Uani 1 1 d .
H34B H -0.0725 0.8056 0.3858 0.023 Uiso 1 1 calc R
C35 C 0.67529(15) 0.28753(8) 0.19858(9) 0.0158(6) Uani 1 1 d .
C35B C -0.20061(14) 0.54693(8) 0.15528(9) 0.0147(6) Uani 1 1 d .
C36 C 0.73756(14) 0.32492(8) 0.20348(9) 0.0147(6) Uani 1 1 d .
C36B C -0.26207(15) 0.51392(8) 0.16822(9) 0.0150(6) Uani 1 1 d .
C37 C 0.75895(14) 0.33559(8) 0.27138(9) 0.0131(6) Uani 1 1 d .
C37B C -0.25494(14) 0.51300(8) 0.23742(9) 0.0135(6) Uani 1 1 d .
C38 C 0.82076(15) 0.37115(8) 0.29350(9) 0.0152(6) Uani 1 1 d .
C38B C -0.30592(15) 0.48122(8) 0.26739(9) 0.0172(5) Uani 1 1 d U
C39 C 0.85826(15) 0.39465(8) 0.24817(10) 0.0186(5) Uani 1 1 d U
C39B C -0.36263(15) 0.45336(8) 0.22814(10) 0.0182(6) Uani 1 1 d .
C40 C 0.83695(16) 0.38429(9) 0.18041(10) 0.0209(7) Uani 1 1 d .
C40B C -0.37146(15) 0.45534(9) 0.15938(10) 0.0202(6) Uani 1 1 d .
C41 C 0.77798(15) 0.34972(9) 0.15833(10) 0.0198(5) Uani 1 1 d U
C41B C -0.32146(15) 0.48396(8) 0.12967(9) 0.0179(6) Uani 1 1 d .
C42 C 0.63379(15) 0.26034(9) 0.13804(10) 0.0187(6) Uani 1 1 d .
C42B C -0.17705(19) 0.55676(8) 0.09098(9) 0.0170(5) Uani 1 1 d U
C43 C 0.63138(16) 0.20100(10) 0.13148(11) 0.0255(7) Uani 1 1 d .
H43 H 0.6553 0.1774 0.1664 0.031 Uiso 1 1 calc R
C43B C -0.10360(18) 0.54740(9) 0.08349(11) 0.0250(8) Uani 1 1 d .
H43B H -0.0675 0.5358 0.1201 0.03 Uiso 1 1 calc R
C44 C 0.59393(17) 0.17597(11) 0.07361(11) 0.0308(7) Uani 1 1 d .
H44 H 0.5914 0.1353 0.0694 0.037 Uiso 1 1 calc R
C44B C -0.0824(2) 0.55494(10) 0.02206(13) 0.0369(8) Uani 1 1 d .
H44B H -0.0317 0.5494 0.0169 0.044 Uiso 1 1 calc R
C45 C 0.56058(17) 0.21041(12) 0.02249(11) 0.0337(8) Uani 1 1 d .
H45 H 0.535 0.1934 -0.0169 0.04 Uiso 1 1 calc R
C45B C -0.1358(3) 0.57049(10) -0.03128(12) 0.0417(11) Uani 1 1 d .
H45B H -0.1217 0.5752 -0.0733 0.05 Uiso 1 1 calc R
C46 C 0.56418(18) 0.26928(12) 0.02824(11) 0.0373(8) Uani 1 1 d .
H46 H 0.5415 0.2928 -0.0073 0.045 Uiso 1 1 calc R
C46B C -0.2088(2) 0.57905(10) -0.02392(11) 0.0391(10) Uani 1 1 d .
H46B H -0.2451 0.5892 -0.061 0.047 Uiso 1 1 calc R
C47 C 0.60078(17) 0.29429(10) 0.08572(11) 0.0311(7) Uani 1 1 d .
H47 H 0.6033 0.335 0.0894 0.037 Uiso 1 1 calc R
C47B C -0.22968(17) 0.57303(9) 0.03659(10) 0.0251(7) Uani 1 1 d .
H47B H -0.2802 0.58 0.0415 0.03 Uiso 1 1 calc R
N1 N 0.63452(12) 0.33643(7) 0.38916(7) 0.0133(5) Uani 1 1 d .
N1B N -0.08059(12) 0.53894(7) 0.35293(8) 0.0127(5) Uani 1 1 d .
N2 N 0.56731(12) 0.32351(7) 0.34955(8) 0.0145(5) Uani 1 1 d .
N2B N -0.02913(12) 0.55458(7) 0.31398(8) 0.0138(5) Uani 1 1 d .
N3 N 0.71009(12) 0.24313(7) 0.40274(8) 0.0151(5) Uani 1 1 d .
N3B N -0.16918(12) 0.62367(7) 0.34775(8) 0.0149(5) Uani 1 1 d .
N4 N 0.65804(12) 0.20382(7) 0.37270(8) 0.0166(5) Uani 1 1 d .
N4B N -0.13632(12) 0.66228(7) 0.31046(8) 0.0147(5) Uani 1 1 d .
N5 N 0.71121(11) 0.30648(7) 0.30372(8) 0.0132(5) Uani 1 1 d .
N5B N -0.19360(12) 0.54450(7) 0.26285(8) 0.0140(5) Uani 1 1 d .
N6 N 0.65962(12) 0.27721(7) 0.25829(8) 0.0142(5) Uani 1 1 d .
N6B N -0.16032(12) 0.56551(7) 0.21191(8) 0.0146(5) Uani 1 1 d .
N7 N 0.47941(12) 0.19582(7) 0.27382(8) 0.0200(5) Uani 1 1 d .
N7B N -0.00162(12) 0.67581(7) 0.20834(8) 0.0152(5) Uani 1 1 d .
F1 F 0.74332(8) 0.39590(5) 0.49474(5) 0.0213(4) Uani 1 1 d .
F1B F -0.14563(10) 0.47821(5) 0.45993(6) 0.0223(4) Uani 1 1 d .
F2 F 0.69935(9) 0.49896(5) 0.53499(5) 0.0250(4) Uani 1 1 d .
F2B F -0.06034(9) 0.39473(5) 0.52463(6) 0.0286(4) Uani 1 1 d .
F3 F 0.56854(9) 0.54691(5) 0.48058(6) 0.0278(4) Uani 1 1 d .
F3B F 0.07584(9) 0.36970(5) 0.49882(6) 0.0315(4) Uani 1 1 d .
F4 F 0.46804(9) 0.48799(5) 0.39304(6) 0.0252(4) Uani 1 1 d .
F4B F 0.13594(11) 0.42967(5) 0.40797(6) 0.0253(4) Uani 1 1 d .
F5 F 0.84937(8) 0.28965(5) 0.48884(6) 0.0238(4) Uani 1 1 d .
F5B F -0.25130(9) 0.57834(5) 0.45345(6) 0.0294(4) Uani 1 1 d .
F6 F 0.95051(9) 0.21033(6) 0.54117(6) 0.0300(4) Uani 1 1 d .
F6B F -0.30262(10) 0.65813(6) 0.52897(6) 0.0374(4) Uani 1 1 d .
F7 F 0.92652(9) 0.09770(6) 0.52347(6) 0.0287(4) Uani 1 1 d .
F7B F -0.28742(9) 0.77085(6) 0.50853(6) 0.0355(4) Uani 1 1 d .
F8 F 0.79549(9) 0.05795(5) 0.45384(6) 0.0275(4) Uani 1 1 d .
F8B F -0.21381(9) 0.80885(5) 0.41215(6) 0.0276(4) Uani 1 1 d .
F9 F 0.84358(8) 0.38348(5) 0.35705(5) 0.0226(4) Uani 1 1 d .
F10 F 0.91680(9) 0.42974(5) 0.26698(6) 0.0252(4) Uani 1 1 d .
F11 F 0.87619(9) 0.41040(6) 0.13904(6) 0.0324(4) Uani 1 1 d .
F12 F 0.75797(9) 0.34027(6) 0.09364(6) 0.0328(4) Uani 1 1 d .
F34 F -0.30059(8) 0.47607(5) 0.33260(5) 0.0243(4) Uani 1 1 d .
F36 F -0.41244(9) 0.42222(5) 0.25498(6) 0.0274(4) Uani 1 1 d .
F39 F -0.32931(9) 0.48302(6) 0.06394(6) 0.0301(4) Uani 1 1 d .
F40 F -0.43025(9) 0.42735(5) 0.12421(6) 0.0287(4) Uani 1 1 d .
Mg1 Mg 0.57034(5) 0.24118(3) 0.30371(3) 0.0155(2) Uani 1 1 d .
Mg2 Mg -0.06807(5) 0.62397(3) 0.24727(3) 0.0144(2) Uani 1 1 d .
Si1 Si 0.42933(5) 0.19219(3) 0.33635(3) 0.0222(2) Uani 1 1 d .
Si2 Si 0.45618(5) 0.16375(3) 0.19907(3) 0.0248(2) Uani 1 1 d .
Si3 Si 0.07260(5) 0.70461(2) 0.26037(3) 0.0207(2) Uani 1 1 d .
Si4 Si -0.01322(4) 0.69556(2) 0.12755(3) 0.01830(19) Uani 1 1 d .
B1 B 0.70761(17) 0.30620(10) 0.37904(10) 0.0149(7) Uani 1 1 d .
H1 H 0.7517 0.3275 0.4035 0.018 Uiso 1 1 calc R
B2 B -0.16294(18) 0.55829(9) 0.33642(10) 0.0144(8) Uani 1 1 d .
H2 H -0.1933 0.5372 0.365 0.017 Uiso 1 1 calc R
H100 H 0.4636(14) 0.2310(10) 0.3839(11) 0.025(6) Uiso 1 1 d .
H200 H 0.5227(15) 0.1364(10) 0.1763(11) 0.026(6) Uiso 1 1 d .
H300 H 0.0720(15) 0.7649(10) 0.2643(11) 0.029(7) Uiso 1 1 d .
H400 H 0.0200(15) 0.6558(10) 0.0907(11) 0.030(7) Uiso 1 1 d .

loop_
_atom_site_aniso_label
_atom_site_aniso_U_11
_atom_site_aniso_U_22
_atom_site_aniso_U_33
_atom_site_aniso_U_23
_atom_site_aniso_U_13
_atom_site_aniso_U_12
C1 0.027(3) 0.0380(14) 0.0481(15) 0.0192(11) 0.0092(14) -0.0012(13)
C1B 0.032(2) 0.0284(12) 0.0236(11) -0.0018(9) -0.0012(11) -0.0030(12)
C2 0.025(3) 0.0400(14) 0.0411(14) 0.0096(11) 0.0071(13) 0.0010(13)
C2B 0.017(2) 0.0304(12) 0.0423(14) 0.0033(10) 0.0024(13) -0.0048(12)
C3 0.027(3) 0.0450(15) 0.0281(12) 0.0008(10) -0.0086(12) -0.0010(13)
C3B 0.027(2) 0.0227(11) 0.0283(11) 0.0042(8) 0.0113(11) -0.0023(11)
C4 0.037(3) 0.0386(14) 0.0383(14) -0.0044(11) -0.0032(13) -0.0161(14)
C4B 0.033(2) 0.0224(11) 0.0239(11) -0.0016(8) -0.0012(11) 0.0012(11)
C9 0.006(2) 0.0202(10) 0.0161(9) 0.0043(7) 0.0038(10) -0.0020(10)
C9B 0.008(2) 0.0135(9) 0.0201(10) -0.0025(7) -0.0010(10) 0.0005(10)
C10 0.011(2) 0.0204(10) 0.0164(9) 0.0033(7) 0.0052(10) -0.0013(10)
C10B 0.008(3) 0.0148(9) 0.0173(10) -0.0028(7) -0.0031(10) -0.0002(10)
C11 0.013(2) 0.0180(10) 0.0140(9) 0.0024(7) 0.0044(9) -0.0034(10)
C11B 0.014(3) 0.0129(9) 0.0143(9) -0.0015(7) -0.0043(10) -0.0033(10)
C12 0.008(2) 0.0235(10) 0.0163(9) 0.0018(8) 0.0031(10) -0.0044(10)
C12B 0.007(3) 0.0193(10) 0.0169(9) -0.0025(7) -0.0003(10) -0.0049(10)
C13 0.020(2) 0.0229(10) 0.0139(9) -0.0015(8) 0.0035(10) -0.0094(11)
C13B 0.028(3) 0.0161(10) 0.0145(9) 0.0015(7) -0.0046(11) -0.0083(11)
C14 0.023(2) 0.0187(10) 0.0207(10) -0.0011(8) 0.0101(11) -0.0005(11)
C14B 0.022(3) 0.0153(10) 0.0207(10) 0.0014(8) -0.0105(11) 0.0011(11)
C15 0.013(2) 0.0230(10) 0.0202(10) 0.0041(8) 0.0059(10) 0.0029(11)
C15B 0.009(3) 0.0189(10) 0.0209(10) -0.0035(8) -0.0062(10) 0.0017(11)
C16 0.005(2) 0.0178(10) 0.0251(11) 0.0061(8) 0.0015(11) -0.0008(10)
C16B 0.0171(11) 0.0165(7) 0.0241(8) -0.0004(6) 0.0037(8) 0.0015(7)
C17 0.011(2) 0.0216(10) 0.0254(11) 0.0050(8) -0.0004(11) -0.0029(10)
C17B 0.018(3) 0.0215(11) 0.0295(12) -0.0023(8) 0.0065(12) 0.0002(11)
C18 0.015(3) 0.0264(11) 0.0293(12) 0.0067(9) -0.0051(13) -0.0042(12)
C18B 0.028(3) 0.0283(12) 0.0394(14) -0.0049(10) 0.0186(16) -0.0018(12)
C19 0.010(3) 0.0295(12) 0.0471(15) 0.0119(11) -0.0095(14) -0.0025(12)
C19B 0.030(3) 0.0273(13) 0.0623(19) -0.0009(11) 0.0307(19) 0.0010(13)
C20 0.009(3) 0.0275(12) 0.0493(15) 0.0060(10) 0.0059(14) 0.0036(12)
C20B 0.010(3) 0.0316(13) 0.0661(19) 0.0054(12) 0.0099(17) 0.0025(12)
C21 0.009(3) 0.0253(11) 0.0317(12) 0.0034(9) 0.0033(13) 0.0011(11)
C21B 0.014(3) 0.0247(11) 0.0387(13) 0.0027(9) -0.0010(14) 0.0022(11)
C22 0.015(2) 0.0200(10) 0.0156(9) 0.0028(7) 0.0034(10) 0.0002(10)
C22B 0.005(2) 0.0190(10) 0.0167(9) -0.0006(7) -0.0042(9) 0.0020(9)
C23 0.012(2) 0.0235(10) 0.0135(9) 0.0019(7) 0.0050(9) 0.0015(10)
C23B 0.004(2) 0.0231(10) 0.0161(9) -0.0016(7) -0.0031(9) 0.0017(10)
C24 0.008(2) 0.0243(10) 0.0128(9) 0.0011(7) 0.0035(9) 0.0041(10)
C24B 0.007(2) 0.0255(11) 0.0136(9) 0.0002(7) -0.0007(9) 0.0032(10)
C25 0.015(2) 0.0262(11) 0.0145(9) -0.0028(8) 0.0025(10) -0.0002(10)
C25B 0.011(2) 0.0289(11) 0.0191(10) 0.0019(8) 0.0020(10) -0.0003(11)
C26 0.003(2) 0.0415(13) 0.0134(9) -0.0006(8) -0.0009(10) 0.0018(11)
C26B 0.013(2) 0.0429(13) 0.0166(10) -0.0016(9) 0.0058(10) -0.0017(12)
C27 0.015(2) 0.0339(12) 0.0160(10) 0.0065(8) 0.0049(10) 0.0133(11)
C27B 0.015(2) 0.0361(13) 0.0216(11) -0.0106(9) 0.0027(11) 0.0042(12)
C28 0.023(2) 0.0239(11) 0.0164(10) 0.0028(8) 0.0081(11) 0.0056(11)
C28B 0.011(2) 0.0253(11) 0.0220(10) -0.0056(8) -0.0033(10) 0.0016(10)
C29 0.009(2) 0.0191(10) 0.0288(11) 0.0010(8) 0.0019(10) 0.0010(10)
C29B 0.0142(11) 0.0163(7) 0.0202(7) 0.0002(6) 0.0034(7) 0.0024(7)
C30 0.016(2) 0.0264(11) 0.0288(11) -0.0015(9) 0.0010(11) 0.0034(11)
C30B 0.008(2) 0.0173(10) 0.0246(10) -0.0025(8) 0.0041(10) 0.0018(10)
C31 0.019(3) 0.0335(13) 0.0450(14) -0.0145(11) -0.0042(13) 0.0030(12)
C31B 0.018(2) 0.0224(11) 0.0243(10) 0.0035(8) 0.0061(10) 0.0043(11)
C32 0.019(3) 0.0218(12) 0.077(2) -0.0081(12) -0.0048(16) -0.0017(12)
C32B 0.020(2) 0.0162(10) 0.0391(13) 0.0036(9) 0.0112(12) 0.0005(10)
C33 0.028(3) 0.0239(12) 0.0664(18) 0.0126(11) -0.0006(15) -0.0017(12)
C33B 0.013(2) 0.0201(10) 0.0361(12) -0.0061(9) 0.0021(11) -0.0009(10)
C34 0.026(2) 0.0262(12) 0.0381(13) 0.0097(10) -0.0003(12) -0.0007(12)
C34B 0.010(2) 0.0222(10) 0.0246(10) -0.0021(8) -0.0019(10) 0.0019(10)
C35 0.011(2) 0.0207(10) 0.0161(9) 0.0000(7) 0.0024(9) 0.0038(10)
C35B 0.010(2) 0.0159(9) 0.0185(10) 0.0008(7) 0.0025(9) 0.0020(10)
C36 0.009(2) 0.0176(10) 0.0178(9) -0.0018(7) 0.0020(9) 0.0016(10)
C36B 0.011(2) 0.0157(9) 0.0188(10) 0.0001(7) 0.0034(10) 0.0003(10)
C37 0.008(2) 0.0136(9) 0.0179(9) -0.0007(7) 0.0038(9) 0.0026(9)
C37B 0.006(2) 0.0142(9) 0.0202(10) 0.0013(7) 0.0018(9) 0.0033(9)
C38 0.012(2) 0.0153(9) 0.0181(10) -0.0039(7) 0.0020(10) 0.0014(9)
C38B 0.0159(11) 0.0179(7) 0.0180(7) 0.0031(6) 0.0038(7) 0.0005(7)
C39 0.0162(11) 0.0165(7) 0.0231(8) -0.0017(6) 0.0033(7) -0.0010(7)
C39B 0.008(2) 0.0176(10) 0.0302(11) 0.0044(8) 0.0082(11) -0.0013(10)
C40 0.018(2) 0.0240(11) 0.0233(10) 0.0020(8) 0.0124(11) -0.0016(11)
C40B 0.013(2) 0.0182(10) 0.0282(11) -0.0033(8) -0.0012(11) -0.0034(10)
C41 0.0195(11) 0.0232(8) 0.0171(7) -0.0010(6) 0.0044(7) -0.0001(8)
C41B 0.016(2) 0.0194(10) 0.0179(10) -0.0015(8) 0.0026(10) -0.0005(10)
C42 0.008(2) 0.0317(11) 0.0166(10) -0.0047(8) 0.0024(10) -0.0028(11)
C42B 0.0172(11) 0.0164(7) 0.0182(7) -0.0008(6) 0.0048(7) -0.0028(8)
C43 0.023(2) 0.0300(12) 0.0234(11) -0.0043(9) 0.0045(11) -0.0011(11)
C43B 0.027(3) 0.0209(11) 0.0303(12) -0.0037(9) 0.0123(12) -0.0054(11)
C44 0.028(2) 0.0346(13) 0.0317(12) -0.0151(10) 0.0104(12) -0.0053(12)
C44B 0.045(3) 0.0246(12) 0.0517(16) -0.0101(11) 0.0374(16) -0.0115(13)
C45 0.025(3) 0.0556(16) 0.0199(11) -0.0165(10) 0.0015(11) -0.0019(14)
C45B 0.082(4) 0.0251(12) 0.0237(13) -0.0065(9) 0.0263(16) -0.0220(15)
C46 0.040(3) 0.0494(15) 0.0194(11) -0.0048(10) -0.0050(12) 0.0052(14)
C46B 0.072(4) 0.0236(12) 0.0200(11) 0.0008(9) 0.0026(14) -0.0194(14)
C47 0.034(2) 0.0328(12) 0.0236(11) -0.0044(9) -0.0042(11) 0.0035(12)
C47B 0.032(2) 0.0192(10) 0.0228(11) 0.0009(8) 0.0014(11) -0.0072(11)
N1 0.0043(17) 0.0200(8) 0.0151(8) -0.0001(6) 0.0002(8) -0.0026(8)
N1B 0.0057(18) 0.0157(8) 0.0170(8) 0.0019(6) 0.0027(8) -0.0004(8)
N2 0.0061(17) 0.0209(9) 0.0157(8) 0.0027(6) -0.0006(8) -0.0040(8)
N2B 0.0069(18) 0.0165(8) 0.0185(8) 0.0005(6) 0.0035(8) -0.0012(9)
N3 0.0077(17) 0.0211(9) 0.0152(8) 0.0000(6) -0.0016(8) -0.0020(8)
N3B 0.0101(17) 0.0190(8) 0.0161(8) 0.0032(6) 0.0042(8) 0.0010(8)
N4 0.0155(17) 0.0180(8) 0.0156(8) 0.0007(6) 0.0003(8) -0.0041(8)
N4B 0.0099(17) 0.0168(8) 0.0173(8) 0.0028(6) 0.0024(8) -0.0007(8)
N5 0.0050(16) 0.0183(8) 0.0155(8) -0.0015(6) -0.0007(8) -0.0024(8)
N5B 0.0079(17) 0.0182(8) 0.0168(8) 0.0035(6) 0.0047(8) -0.0011(8)
N6 0.0067(16) 0.0192(8) 0.0154(8) -0.0024(6) -0.0015(8) -0.0012(8)
N6B 0.0121(17) 0.0168(8) 0.0161(8) 0.0022(6) 0.0055(8) -0.0001(8)
N7 0.0108(18) 0.0227(9) 0.0243(9) 0.0013(7) -0.0029(8) -0.0051(9)
N7B 0.0103(17) 0.0174(8) 0.0187(8) 0.0019(6) 0.0048(8) -0.0011(8)
F1 0.0122(12) 0.0293(6) 0.0204(6) -0.0035(5) -0.0025(6) -0.0018(6)
F1B 0.0198(15) 0.0264(6) 0.0202(6) 0.0054(5) 0.0022(7) -0.0056(7)
F2 0.0282(13) 0.0253(6) 0.0205(6) -0.0065(5) 0.0011(6) -0.0080(6)
F2B 0.0366(13) 0.0255(6) 0.0212(6) 0.0104(5) -0.0026(6) -0.0095(6)
F3 0.0333(13) 0.0212(6) 0.0301(7) -0.0052(5) 0.0087(6) 0.0017(6)
F3B 0.0349(13) 0.0219(6) 0.0313(7) 0.0089(5) -0.0129(7) 0.0043(6)
F4 0.0205(13) 0.0258(6) 0.0291(6) 0.0010(5) 0.0037(6) 0.0061(6)
F4B 0.0183(15) 0.0249(6) 0.0295(7) -0.0005(5) -0.0052(7) 0.0078(7)
F5 0.0163(12) 0.0281(6) 0.0241(6) -0.0068(5) -0.0050(6) -0.0007(6)
F5B 0.0347(13) 0.0292(7) 0.0281(7) 0.0072(5) 0.0162(7) -0.0008(7)
F6 0.0144(13) 0.0464(8) 0.0256(7) -0.0037(6) -0.0072(6) 0.0060(7)
F6B 0.0396(14) 0.0513(9) 0.0266(7) -0.0013(6) 0.0205(7) -0.0008(8)
F7 0.0198(12) 0.0420(8) 0.0246(6) 0.0095(5) 0.0046(6) 0.0153(7)
F7B 0.0317(14) 0.0447(8) 0.0331(7) -0.0173(6) 0.0138(7) 0.0032(7)
F8 0.0295(13) 0.0219(6) 0.0310(7) 0.0052(5) 0.0052(6) 0.0078(6)
F8B 0.0267(13) 0.0220(6) 0.0342(7) -0.0086(5) 0.0055(6) 0.0027(6)
F9 0.0185(12) 0.0295(6) 0.0193(6) -0.0072(5) 0.0017(6) -0.0105(6)
F10 0.0186(12) 0.0249(6) 0.0342(7) -0.0073(5) 0.0101(6) -0.0115(6)
F11 0.0304(13) 0.0421(8) 0.0282(7) 0.0022(6) 0.0154(7) -0.0151(7)
F12 0.0320(13) 0.0528(9) 0.0149(6) -0.0021(5) 0.0076(6) -0.0136(7)
F34 0.0200(12) 0.0342(7) 0.0187(6) 0.0076(5) 0.0034(6) -0.0078(6)
F36 0.0174(12) 0.0329(7) 0.0321(7) 0.0073(5) 0.0043(6) -0.0122(7)
F39 0.0327(13) 0.0381(7) 0.0191(6) -0.0061(5) 0.0032(6) -0.0139(7)
F40 0.0199(13) 0.0318(7) 0.0328(7) -0.0062(5) -0.0003(6) -0.0128(7)
Mg1 0.0115(7) 0.0179(3) 0.0159(3) 0.0011(2) -0.0011(3) -0.0035(3)
Mg2 0.0129(7) 0.0143(3) 0.0164(3) 0.0022(2) 0.0038(3) -0.0004(3)
Si1 0.0175(7) 0.0238(3) 0.0240(3) 0.0059(2) -0.0007(3) -0.0051(3)
Si2 0.0205(7) 0.0279(3) 0.0239(3) 0.0000(2) -0.0021(3) -0.0076(3)
Si3 0.0204(7) 0.0199(3) 0.0211(3) -0.0009(2) 0.0014(3) -0.0043(3)
Si4 0.0224(6) 0.0164(3) 0.0173(3) 0.0014(2) 0.0065(3) -0.0019(3)
B1 0.011(3) 0.0206(11) 0.0132(10) -0.0005(8) 0.0014(10) -0.0039(11)
B2 0.011(3) 0.0177(11) 0.0148(10) 0.0026(8) 0.0040(11) -0.0022(11)

loop_
_atom_type_symbol
_atom_type_description
_atom_type_scat_dispersion_real
_atom_type_scat_dispersion_imag
_atom_type_scat_source
C C 0.0033 0.0016 'International Tables Vol C Tables 4.2.6.8 and 6.1.1.4'
H H 0 0 'International Tables Vol C Tables 4.2.6.8 and 6.1.1.4'
N N 0.0061 0.0033 'International Tables Vol C Tables 4.2.6.8 and 6.1.1.4'
B B 0.0013 0.0007 'International Tables Vol C Tables 4.2.6.8 and 6.1.1.4'
F F 0.0171 0.0103 'International Tables Vol C Tables 4.2.6.8 and 6.1.1.4'
Mg Mg 0.0486 0.0363 'International Tables Vol C Tables 4.2.6.8 and 6.1.1.4'
Si Si 0.0817 0.0704 'International Tables Vol C Tables 4.2.6.8 and 6.1.1.4'

loop_
_geom_angle_atom_site_label_1
_geom_angle_atom_site_label_2
_geom_angle_atom_site_label_3
_geom_angle
N2 C9 C10 108.8(2)
N2 C9 C16 122.57(18)
C10 C9 C16 128.6(2)
N2B C9B C10B 108.6(2)
N2B C9B C16B 122.06(19)
C10B C9B C16B 129.1(2)
C11 C10 C15 119.1(2)
C11 C10 C9 104.95(19)
C15 C10 C9 135.8(2)
C11B C10B C15B 119.2(2)
C11B C10B C9B 105.2(2)
C15B C10B C9B 135.4(3)
N1 C11 C10 108.72(19)
N1 C11 C12 130.3(2)
C10 C11 C12 120.93(19)
N1B C11B C10B 108.6(2)
N1B C11B C12B 130.5(3)
C10B C11B C12B 120.9(2)
F1 C12 C13 119.97(19)
F1 C12 C11 122.36(19)
C13 C12 C11 117.6(2)
F1B C12B C13B 119.5(2)
F1B C12B C11B 122.6(2)
C13B C12B C11B 117.9(3)
F2 C13 C12 119.7(2)
F2 C13 C14 118.36(19)
C12 C13 C14 121.9(2)
F2B C13B C12B 119.9(3)
F2B C13B C14B 118.5(2)
C12B C13B C14B 121.6(2)
F3 C14 C15 120.6(2)
F3 C14 C13 118.7(2)
C15 C14 C13 120.7(2)
F3B C14B C15B 120.5(3)
F3B C14B C13B 118.1(2)
C15B C14B C13B 121.4(2)
F4 C15 C14 119.34(19)
F4 C15 C10 121.4(2)
C14 C15 C10 119.3(2)
F4B C15B C14B 119.8(2)
F4B C15B C10B 121.3(2)
C14B C15B C10B 119.0(3)
C21 C16 C17 119.0(2)
C21 C16 C9 120.6(2)
C17 C16 C9 120.3(2)
C21B C16B C17B 118.7(3)
C21B C16B C9B 122.2(2)
C17B C16B C9B 119.0(3)
C18 C17 C16 120.2(3)
C18B C17B C16B 121.0(3)
C17 C18 C19 120.3(2)
C17B C18B C19B 120.0(3)
C18 C19 C20 120.0(3)
C18B C19B C20B 119.6(3)
C21 C20 C19 119.9(3)
C19B C20B C21B 120.8(3)
C20 C21 C16 120.6(2)
C20B C21B C16B 119.8(3)
N4 C22 C23 109.67(19)
N4 C22 C29 122.8(2)
C23 C22 C29 127.49(19)
N4B C22B C23B 109.35(18)
N4B C22B C29B 122.7(2)
C23B C22B C29B 127.95(18)
C28 C23 C24 119.6(2)
C28 C23 C22 135.3(2)
C24 C23 C22 104.84(19)
C28B C23B C24B 119.9(2)
C28B C23B C22B 135.0(2)
C24B C23B C22B 105.10(18)
N3 C24 C25 131.42(19)
N3 C24 C23 108.2(2)
C25 C24 C23 120.3(2)
N3B C24B C25B 131.68(19)
N3B C24B C23B 108.22(19)
C25B C24B C23B 120.1(2)
F5 C25 C26 119.7(2)
F5 C25 C24 122.4(2)
C26 C25 C24 117.9(2)
F5B C25B C26B 119.3(2)
F5B C25B C24B 122.45(19)
C26B C25B C24B 118.2(2)
F6 C26 C25 119.9(2)
F6 C26 C27 118.1(2)
C25 C26 C27 122.0(2)
F6B C26B C25B 120.0(2)
F6B C26B C27B 118.0(2)
C25B C26B C27B 122.0(2)
C28 C27 F7 121.3(2)
C28 C27 C26 120.8(2)
F7 C27 C26 117.9(2)
F7B C27B C28B 121.3(2)
F7B C27B C26B 118.4(2)
C28B C27B C26B 120.3(2)
C27 C28 F8 119.7(2)
C27 C28 C23 119.4(2)
F8 C28 C23 121.0(2)
F8B C28B C27B 119.9(2)
F8B C28B C23B 120.6(2)
C27B C28B C23B 119.5(2)
C30 C29 C34 119.3(2)
C30 C29 C22 120.55(19)
C34 C29 C22 120.1(2)
C30B C29B C34B 119.58(19)
C30B C29B C22B 120.23(19)
C34B C29B C22B 120.14(18)
C29 C30 C31 120.0(2)
C29B C30B C31B 120.2(2)
C32 C31 C30 120.1(2)
C32B C31B C30B 120.0(2)
C33 C32 C31 120.2(2)
C33B C32B C31B 119.9(2)
C32 C33 C34 120.3(2)
C32B C33B C34B 120.4(2)
C33 C34 C29 120.0(2)
C33B C34B C29B 119.95(19)
N6 C35 C36 109.65(18)
N6 C35 C42 123.0(2)
C36 C35 C42 127.29(19)
N6B C35B C36B 109.88(18)
N6B C35B C42B 122.4(2)
C36B C35B C42B 127.50(19)
C41 C36 C37 120.1(2)
C41 C36 C35 134.80(19)
C37 C36 C35 105.13(19)
C41B C36B C37B 119.6(2)
C41B C36B C35B 135.37(19)
C37B C36B C35B 104.99(19)
N5 C37 C38 132.23(18)
N5 C37 C36 108.02(19)
C38 C37 C36 119.8(2)
N5B C37B C38B 131.91(18)
N5B C37B C36B 108.15(19)
C38B C37B C36B 119.9(2)
F9 C38 C39 118.7(2)
F9 C38 C37 122.83(19)
C39 C38 C37 118.44(18)
F34 C38B C39B 118.4(2)
F34 C38B C37B 123.3(2)
C39B C38B C37B 118.33(18)
F10 C39 C38 120.48(18)
F10 C39 C40 117.5(2)
C38 C39 C40 122.0(2)
F36 C39B C38B 120.13(19)
F36 C39B C40B 117.7(2)
C38B C39B C40B 122.2(2)
F11 C40 C41 121.76(19)
F11 C40 C39 117.9(2)
C41 C40 C39 120.3(2)
F40 C40B C41B 121.42(19)
F40 C40B C39B 118.2(2)
C41B C40B C39B 120.3(2)
F12 C41 C40 119.9(2)
F12 C41 C36 120.7(2)
C40 C41 C36 119.43(19)
F39 C41B C40B 119.1(2)
F39 C41B C36B 121.3(2)
C40B C41B C36B 119.56(19)
C43 C42 C47 119.2(2)
C43 C42 C35 120.6(2)
C47 C42 C35 120.08(19)
C43B C42B C47B 119.4(2)
C43B C42B C35B 120.3(2)
C47B C42B C35B 120.2(3)
C42 C43 C44 120.1(2)
C42B C43B C44B 119.9(3)
C45 C44 C43 119.8(2)
C45B C44B C43B 119.5(3)
C46 C45 C44 120.3(2)
C46B C45B C44B 120.5(2)
C45 C46 C47 120.1(2)
C45B C46B C47B 120.4(3)
C46 C47 C42 120.5(2)
C46B C47B C42B 120.3(3)
C11 N1 N2 108.09(19)
C11 N1 B1 128.4(2)
N2 N1 B1 120.70(16)
C11B N1B N2B 108.0(2)
C11B N1B B2 129.6(2)
N2B N1B B2 121.20(16)
C9 N2 N1 109.39(17)
C9 N2 Mg1 138.76(16)
N1 N2 Mg1 111.79(13)
C9B N2B N1B 109.57(17)
C9B N2B Mg2 137.42(16)
N1B N2B Mg2 112.91(14)
C24 N3 N4 108.84(16)
C24 N3 B1 128.7(2)
N4 N3 B1 120.37(17)
C24B N3B N4B 109.13(16)
C24B N3B B2 130.37(18)
N4B N3B B2 120.44(17)
C22 N4 N3 108.40(18)
C22 N4 Mg1 137.18(15)
N3 N4 Mg1 113.81(12)
C22B N4B N3B 108.18(17)
C22B N4B Mg2 136.52(16)
N3B N4B Mg2 114.58(12)
C37 N5 N6 108.95(16)
C37 N5 B1 128.74(18)
N6 N5 B1 122.22(18)
C37B N5B N6B 109.18(16)
C37B N5B B2 128.32(18)
N6B N5B B2 122.49(18)
C35 N6 N5 108.24(18)
C35 N6 Mg1 139.45(16)
N5 N6 Mg1 111.34(12)
C35B N6B N5B 107.79(18)
C35B N6B Mg2 139.96(15)
N5B N6B Mg2 111.86(12)
Si1 N7 Si2 125.79(13)
Si1 N7 Mg1 108.30(9)
Si2 N7 Mg1 125.88(12)
Si4 N7B Si3 117.51(11)
Si4 N7B Mg2 125.50(11)
Si3 N7B Mg2 116.98(9)
N7 Mg1 N4 118.70(8)
N7 Mg1 N2 122.48(9)
N4 Mg1 N2 98.15(7)
N7 Mg1 N6 135.87(8)
N4 Mg1 N6 85.50(8)
N2 Mg1 N6 85.48(7)
N7 Mg1 Si1 32.86(6)
N4 Mg1 Si1 105.24(6)
N2 Mg1 Si1 98.99(6)
N6 Mg1 Si1 167.53(5)
N7 Mg1 Si2 24.96(6)
N4 Mg1 Si2 122.21(5)
N2 Mg1 Si2 136.48(6)
N6 Mg1 Si2 111.22(5)
Si1 Mg1 Si2 57.80(2)
N7B Mg2 N4B 116.68(7)
N7B Mg2 N2B 124.21(9)
N4B Mg2 N2B 94.77(7)
N7B Mg2 N6B 137.02(7)
N4B Mg2 N6B 88.63(8)
N2B Mg2 N6B 84.00(7)
N7B Mg2 Si3 29.03(5)
N4B Mg2 Si3 103.99(6)
N2B Mg2 Si3 102.70(6)
N6B Mg2 Si3 164.98(5)
N7B Mg2 Si4 25.16(5)
N4B Mg2 Si4 121.92(5)
N2B Mg2 Si4 138.94(7)
N6B Mg2 Si4 112.20(5)
Si3 Mg2 Si4 54.19(2)
N7 Si1 C2 116.25(11)
N7 Si1 C1 115.24(12)
C2 Si1 C1 106.67(13)
N7 Si1 Mg1 38.85(7)
C2 Si1 Mg1 133.04(8)
C1 Si1 Mg1 119.99(11)
N7 Si2 C3 112.06(10)
N7 Si2 C4 114.21(11)
C3 Si2 C4 109.26(13)
N7 Si2 Mg1 29.16(8)
C3 Si2 Mg1 102.40(9)
C4 Si2 Mg1 140.77(8)
N7B Si3 C1B 111.93(11)
N7B Si3 C2B 113.24(11)
C1B Si3 C2B 107.46(13)
N7B Si3 Mg2 33.99(6)
C1B Si3 Mg2 77.96(9)
C2B Si3 Mg2 125.51(8)
N7B Si4 C4B 113.67(11)
N7B Si4 C3B 113.54(10)
C4B Si4 C3B 105.62(11)
N7B Si4 Mg2 29.34(7)
C4B Si4 Mg2 88.39(8)
C3B Si4 Mg2 138.57(7)
N1 B1 N3 111.7(2)
N1 B1 N5 108.21(18)
N3 B1 N5 108.29(16)
N1B B2 N3B 110.32(19)
N1B B2 N5B 109.11(18)
N3B B2 N5B 109.07(16)

loop_
_geom_bond_atom_site_label_1
_geom_bond_atom_site_label_2
_geom_bond_distance
C1 Si1 1.874(2)
C1B Si3 1.863(2)
C2 Si1 1.859(3)
C2B Si3 1.869(3)
C3 Si2 1.860(2)
C3B Si4 1.880(2)
C4 Si2 1.871(3)
C4B Si4 1.866(3)
C9 N2 1.331(3)
C9 C10 1.428(3)
C9 C16 1.471(3)
C9B N2B 1.332(3)
C9B C10B 1.427(3)
C9B C16B 1.467(4)
C10 C11 1.402(3)
C10 C15 1.410(3)
C10B C11B 1.402(4)
C10B C15B 1.411(3)
C11 N1 1.365(3)
C11 C12 1.411(3)
C11B N1B 1.367(3)
C11B C12B 1.409(3)
C12 F1 1.336(3)
C12 C13 1.366(3)
C12B F1B 1.339(3)
C12B C13B 1.362(3)
C13 F2 1.342(2)
C13 C14 1.397(4)
C13B F2B 1.338(3)
C13B C14B 1.395(4)
C14 F3 1.347(2)
C14 C15 1.363(3)
C14B F3B 1.348(3)
C14B C15B 1.355(4)
C15 F4 1.347(3)
C15B F4B 1.341(3)
C16 C21 1.392(4)
C16 C17 1.397(3)
C16B C21B 1.392(4)
C16B C17B 1.394(3)
C17 C18 1.381(4)
C17B C18B 1.378(4)
C18 C19 1.385(4)
C18B C19B 1.380(4)
C19 C20 1.386(4)
C19B C20B 1.382(4)
C20 C21 1.384(4)
C20B C21B 1.388(4)
C22 N4 1.334(3)
C22 C23 1.416(3)
C22 C29 1.480(3)
C22B N4B 1.337(3)
C22B C23B 1.418(3)
C22B C29B 1.480(3)
C23 C28 1.403(3)
C23 C24 1.413(3)
C23B C28B 1.403(3)
C23B C24B 1.406(3)
C24 N3 1.360(3)
C24 C25 1.403(3)
C24B N3B 1.356(3)
C24B C25B 1.403(3)
C25 F5 1.340(2)
C25 C26 1.360(3)
C25B F5B 1.340(2)
C25B C26B 1.360(3)
C26 F6 1.340(3)
C26 C27 1.406(3)
C26B F6B 1.341(3)
C26B C27B 1.407(3)
C27 C28 1.347(4)
C27 F7 1.350(3)
C27B F7B 1.345(3)
C27B C28B 1.352(3)
C28 F8 1.348(2)
C28B F8B 1.342(2)
C29 C30 1.385(3)
C29 C34 1.395(3)
C29B C30B 1.387(3)
C29B C34B 1.398(3)
C30 C31 1.391(3)
C30B C31B 1.389(3)
C31 C32 1.376(4)
C31B C32B 1.389(3)
C32 C33 1.375(4)
C32B C33B 1.384(3)
C33 C34 1.382(4)
C33B C34B 1.384(3)
C35 N6 1.331(3)
C35 C36 1.412(3)
C35 C42 1.485(3)
C35B N6B 1.339(3)
C35B C36B 1.413(3)
C35B C42B 1.477(3)
C36 C41 1.401(3)
C36 C37 1.410(3)
C36B C41B 1.408(3)
C36B C37B 1.411(3)
C37 N5 1.357(3)
C37 C38 1.403(3)
C37B N5B 1.358(3)
C37B C38B 1.403(3)
C38 F9 1.337(2)
C38 C39 1.358(3)
C38B F34 1.337(2)
C38B C39B 1.359(3)
C39 F10 1.341(3)
C39 C40 1.406(3)
C39B F36 1.345(3)
C39B C40B 1.400(3)
C40 F11 1.343(3)
C40 C41 1.352(3)
C40B F40 1.349(3)
C40B C41B 1.350(3)
C41 F12 1.340(2)
C41B F39 1.339(2)
C42 C43 1.387(3)
C42 C47 1.388(3)
C42B C43B 1.380(4)
C42B C47B 1.395(3)
C43 C44 1.396(3)
C43B C44B 1.395(3)
C44 C45 1.379(4)
C44B C45B 1.383(5)
C45 C46 1.375(4)
C45B C46B 1.366(5)
C46 C47 1.384(3)
C46B C47B 1.371(4)
N1 N2 1.378(3)
N1 B1 1.541(4)
N1B N2B 1.376(3)
N1B B2 1.537(4)
N2 Mg1 2.1402(18)
N2B Mg2 2.1599(18)
N3 N4 1.381(2)
N3 B1 1.545(3)
N3B N4B 1.380(2)
N3B B2 1.546(3)
N4 Mg1 2.129(2)
N4B Mg2 2.134(2)
N5 N6 1.384(2)
N5 B1 1.565(3)
N5B N6B 1.384(2)
N5B B2 1.558(3)
N6 Mg1 2.167(2)
N6B Mg2 2.180(2)
N7 Si1 1.698(2)
N7 Si2 1.6996(18)
N7 Mg1 1.963(2)
N7B Si4 1.7062(16)
N7B Si3 1.707(2)
N7B Mg2 1.966(2)
Mg1 Si1 2.9711(12)
Mg1 Si2 3.2637(10)
Mg2 Si3 3.1347(11)
Mg2 Si4 3.2672(9)
